data_4345006
loop_
_publ_author_name
'Martin, Lee'
'Morritt, Alexander L.'
'Lopez, Jordan R.'
'Akutsu, Hiroki'
'Nakazawa, Yasuhiro'
'Imajo, Shusaku'
'Ihara, Yoshihiko'

_publ_section_title
;
 Ambient-pressure molecular superconductor with a superlattice containing
 layers of tris(oxalato)rhodate enantiomers and 18-crown-6.
;
_journal_name_full 'Inorganic chemistry'
_journal_paper_doi 10.1021/acs.inorgchem.6b02708
_journal_year 2017
_chemical_formula_moiety '2(C10 H8 S8), C6 O12 Rh, C12 H24 O6, H2 O, 2(H4 N)'
_chemical_formula_sum 'C38 H50 N2 O19 Rh S16'
_chemical_formula_weight 1454.67
_space_group_crystal_system triclinic
_space_group_IT_number 2
_space_group_name_Hall '-P 1'
_space_group_name_H-M_alt 'P -1'
_symmetry_space_group_name_Hall '-P 1'
_symmetry_space_group_name_H-M 'P -1'
_atom_sites_solution_hydrogens geom
_atom_sites_solution_primary direct
_atom_sites_solution_secondary difmap
_audit_creation_date 2016-02-05
_audit_creation_method 'by CrystalStructure 4.2'
_cell_angle_alpha 86.383(3)
_cell_angle_beta 82.411(4)
_cell_angle_gamma 64.325(4)
_cell_formula_units_Z 2
_cell_length_a 10.2970(5)
_cell_length_b 11.2532(4)
_cell_length_c 27.4339(11)
_cell_measurement_reflns_used 24813
_cell_measurement_temperature 110
_cell_measurement_theta_max 27.47
_cell_measurement_theta_min 2.99
_cell_volume 2839.9(2)
_computing_cell_refinement 'RAPID AUTO'
_computing_data_collection 'RAPID AUTO (Rigaku, ????)'
_computing_data_reduction 'RAPID AUTO'
_computing_molecular_graphics 'CrystalStructure 4.2'
_computing_publication_material 'CrystalStructure 4.2 (Rigaku, 2015)'
_computing_structure_refinement 'SHELXL Version 2013/4 (Sheldrick, 2008)'
_diffrn_ambient_temperature 110
_diffrn_detector_area_resol_mean 10.000
_diffrn_measured_fraction_theta_full 0.997
_diffrn_measured_fraction_theta_max 0.981
_diffrn_measurement_device_type 'Rigaku R-AXIS RAPID'
_diffrn_measurement_method \w
_diffrn_radiation_type 'Mo K\a'
_diffrn_radiation_wavelength 0.71075
_diffrn_reflns_av_R_equivalents 0.0169
_diffrn_reflns_Laue_measured_fraction_full 0.997
_diffrn_reflns_Laue_measured_fraction_max 0.981
_diffrn_reflns_limit_h_max 12
_diffrn_reflns_limit_h_min -13
_diffrn_reflns_limit_k_max 14
_diffrn_reflns_limit_k_min -14
_diffrn_reflns_limit_l_max 34
_diffrn_reflns_limit_l_min -35
_diffrn_reflns_number 27162
_diffrn_reflns_point_group_measured_fraction_full 0.997
_diffrn_reflns_point_group_measured_fraction_max 0.981
_diffrn_reflns_theta_full 25.242
_diffrn_reflns_theta_max 27.387
_diffrn_reflns_theta_min 3.004
_diffrn_standards_number 0
_exptl_absorpt_coefficient_mu 0.960
_exptl_absorpt_correction_T_max 0.935
_exptl_absorpt_correction_T_min 0.829
_exptl_absorpt_correction_type multi-scan
_exptl_absorpt_process_details 'ABSCOR (Rigaku, 1995)'
_exptl_crystal_colour black
_exptl_crystal_density_diffrn 1.701
_exptl_crystal_density_method 'not measured'
_exptl_crystal_description needle
_exptl_crystal_F_000 1490.00
_exptl_crystal_size_max 0.350
_exptl_crystal_size_mid 0.100
_exptl_crystal_size_min 0.070
_refine_diff_density_max 3.20
_refine_diff_density_min -1.81
_refine_ls_extinction_method none
_refine_ls_goodness_of_fit_ref 1.104
_refine_ls_hydrogen_treatment mixed
_refine_ls_number_parameters 676
_refine_ls_number_reflns 12671
_refine_ls_number_restraints 6
_refine_ls_R_factor_all 0.0531
_refine_ls_R_factor_gt 0.0471
_refine_ls_shift/su_max 0.001
_refine_ls_structure_factor_coef Fsqd
_refine_ls_weighting_details 'w = 1/[\s^2^(Fo^2^)+(0.0441P)^2^+12.1923P] where P=(Fo^2^+2Fc^2^)/3'
_refine_ls_weighting_scheme calc
_refine_ls_wR_factor_gt 0.1175
_refine_ls_wR_factor_ref 0.1209
_reflns_Friedel_coverage 0.000
_reflns_number_gt 11421
_reflns_number_total 12671
_reflns_threshold_expression F^2^>2.0\s(F^2^)
_cod_data_source_file ic6b02708_si_001.cif
_cod_data_source_block global
_cod_database_code 4345006
_shelxl_version_number 2013-4

loop_
_space_group_symop_id
_space_group_symop_operation_xyz
1 +X,+Y,+Z
2 -X,-Y,-Z

loop_
_atom_site_label
_atom_site_type_symbol
_atom_site_fract_x
_atom_site_fract_y
_atom_site_fract_z
_atom_site_U_iso_or_equiv
_atom_site_adp_type
_atom_site_occupancy
_atom_site_site_symmetry_order
_atom_site_calc_flag
_atom_site_refinement_flags_posn
_atom_site_refinement_flags_adp
_atom_site_refinement_flags_occupancy
_atom_site_disorder_assembly
_atom_site_disorder_group
Rh1 Rh 0.39097(3) 0.31551(3) 0.30762(2) 0.01403(7) Uani 1 1 d . . . . .
S20 S 1.15761(9) -0.00022(9) 0.10138(3) 0.01629(17) Uani 1 1 d . . . . .
S22 S 1.00227(11) 0.05835(10) 0.20140(3) 0.0237(2) Uani 1 1 d . . . . .
S25 S 0.81082(10) -0.10845(9) 0.16309(3) 0.01978(18) Uani 1 1 d . . . . .
S27 S 1.00398(9) -0.14641(9) 0.06952(3) 0.01588(16) Uani 1 1 d . . . . .
S30 S 1.20514(9) -0.20799(9) -0.03529(3) 0.01602(17) Uani 1 1 d . . . . .
S32 S 1.37211(9) -0.27668(9) -0.13472(3) 0.01716(17) Uani 1 1 d . . . . .
S35 S 1.56514(10) -0.11259(9) -0.09368(3) 0.01735(17) Uani 1 1 d . . . . .
S37 S 1.36182(9) -0.06444(9) -0.00362(3) 0.01589(17) Uani 1 1 d . . . . .
S38 S 0.68948(9) -0.26012(9) 0.08032(3) 0.01644(17) Uani 1 1 d . . . . .
S40 S 0.54297(9) -0.41097(8) 0.04688(3) 0.01540(16) Uani 1 1 d . . . . .
S43 S 0.50565(10) -0.17842(9) 0.17548(3) 0.01939(18) Uani 1 1 d . . . . .
S46 S 0.32827(9) -0.35035(9) 0.13701(3) 0.01591(17) Uani 1 1 d . . . . .
S48 S 0.90011(9) -0.32313(9) -0.02166(3) 0.01633(17) Uani 1 1 d . . . . .
S50 S 1.10126(11) -0.35929(11) -0.11180(4) 0.0262(2) Uani 1 1 d D . . . .
S53 S 0.93195(10) -0.54266(10) -0.15333(3) 0.02134(19) Uani 1 1 d D . . . .
S55 S 0.76156(9) -0.48143(9) -0.05460(3) 0.01568(16) Uani 1 1 d . . . . .
O2 O 0.5321(3) 0.1689(2) 0.34822(9) 0.0179(5) Uani 1 1 d . . . . .
O4 O 0.6531(3) -0.0520(3) 0.35004(12) 0.0323(7) Uani 1 1 d . . . . .
O6 O 0.4059(3) 0.1590(3) 0.26917(9) 0.0198(5) Uani 1 1 d . . . . .
O7 O 0.5090(3) -0.0641(3) 0.27325(11) 0.0275(6) Uani 1 1 d . . . . .
O8 O 0.3813(3) 0.4647(2) 0.34741(9) 0.0193(5) Uani 1 1 d . . . . .
O10 O 0.4803(3) 0.6075(3) 0.34496(11) 0.0295(6) Uani 1 1 d . . . . .
O12 O 0.5618(3) 0.3354(3) 0.26835(9) 0.0188(5) Uani 1 1 d . . . . .
O13 O 0.6721(3) 0.4701(3) 0.26630(10) 0.0257(6) Uani 1 1 d . . . . .
O14 O 0.2458(3) 0.4589(3) 0.26769(9) 0.0200(5) Uani 1 1 d . . . . .
O16 O 0.0110(3) 0.6013(3) 0.27724(10) 0.0245(6) Uani 1 1 d . . . . .
O18 O 0.2114(3) 0.3168(3) 0.34719(9) 0.0203(5) Uani 1 1 d . . . . .
O19 O -0.0259(3) 0.4503(3) 0.35779(11) 0.0296(6) Uani 1 1 d . . . . .
O58 O 0.9628(3) 0.0434(3) 0.35369(11) 0.0287(6) Uani 1 1 d . . . . .
O61 O 0.7663(3) 0.2560(3) 0.42004(13) 0.0395(8) Uani 1 1 d . . . . .
O64 O 0.6166(5) 0.1953(6) 0.50257(15) 0.0676(14) Uani 1 1 d . . . . .
O67 O 0.6495(6) -0.0741(7) 0.5296(2) 0.0950(16) Uani 1 1 d . . . . .
O70 O 0.9030(4) -0.2758(3) 0.48432(11) 0.0369(7) Uani 1 1 d . . . . .
O73 O 1.0746(3) -0.1999(3) 0.40670(11) 0.0297(6) Uani 1 1 d . . . . .
O76 O 0.7620(4) -0.3878(4) 0.42765(15) 0.0542(10) Uani 1 1 d . . . . .
H76A H 0.8510 -0.4534 0.4153 0.065 Uiso 1 1 d R U . . .
H76B H 0.8161 -0.3445 0.4410 0.065 Uiso 1 1 d R U . . .
N56 N 0.7770(4) -0.0099(4) 0.43170(13) 0.0325(8) Uani 1 1 d . . . . .
H56A H 0.7656 0.0766 0.4266 0.039 Uiso 1 1 d R U . . .
H56B H 0.7345 -0.0132 0.4050 0.039 Uiso 1 1 d R U . . .
H56C H 0.8587 -0.0634 0.4260 0.039 Uiso 1 1 d R U . . .
H56D H 0.7417 -0.0196 0.4658 0.039 Uiso 1 1 d R U . . .
N57 N 0.7116(4) -0.3187(3) 0.31914(13) 0.0253(7) Uani 1 1 d . . . . .
H57A H 0.6707 -0.3694 0.3109 0.030 Uiso 1 1 d R U . . .
H57B H 0.7118 -0.3192 0.3528 0.030 Uiso 1 1 d R U . . .
H57C H 0.7994 -0.3448 0.3061 0.030 Uiso 1 1 d R U . . .
H57D H 0.6640 -0.2341 0.3105 0.030 Uiso 1 1 d R U . . .
C3 C 0.5654(4) 0.0525(4) 0.33237(13) 0.0194(7) Uani 1 1 d . . . . .
C5 C 0.4872(4) 0.0456(4) 0.28777(13) 0.0183(7) Uani 1 1 d . . . . .
C9 C 0.4727(4) 0.5112(4) 0.32913(13) 0.0187(7) Uani 1 1 d . . . . .
C11 C 0.5796(4) 0.4337(4) 0.28395(13) 0.0178(7) Uani 1 1 d . . . . .
C15 C 0.1163(4) 0.5018(3) 0.29034(13) 0.0181(7) Uani 1 1 d . . . . .
C17 C 0.0965(4) 0.4175(4) 0.33610(14) 0.0202(7) Uani 1 1 d . . . . .
C21 C 1.0212(4) -0.0129(3) 0.14369(12) 0.0160(7) Uani 1 1 d . . . . .
C23 C 0.8530(4) 0.0327(4) 0.23512(14) 0.0251(8) Uani 1 1 d . . . . .
H23A H 0.8562 0.0385 0.2708 0.030 Uiso 1 1 calc R U . . .
H23B H 0.7605 0.1043 0.2266 0.030 Uiso 1 1 calc R U . . .
C24 C 0.8548(4) -0.1000(4) 0.22470(14) 0.0257(8) Uani 1 1 d . . . . .
H24A H 0.7840 -0.1155 0.2492 0.031 Uiso 1 1 calc R U . . .
H24B H 0.9523 -0.1711 0.2286 0.031 Uiso 1 1 calc R U . . .
C26 C 0.9490(4) -0.0779(3) 0.12881(12) 0.0152(6) Uani 1 1 d . . . . .
C28 C 1.1390(4) -0.0908(3) 0.05499(12) 0.0150(6) Uani 1 1 d . . . . .
C29 C 1.2254(4) -0.1177(3) 0.01066(12) 0.0144(6) Uani 1 1 d . . . . .
C31 C 1.3458(4) -0.2015(3) -0.07750(12) 0.0147(6) Uani 1 1 d . . . . .
C33 C 1.5494(4) -0.2886(3) -0.15883(13) 0.0163(7) Uani 1 1 d . . . . .
H33A H 1.6230 -0.3575 -0.1402 0.020 Uiso 1 1 calc R U . . .
H33B H 1.5705 -0.3169 -0.1936 0.020 Uiso 1 1 calc R U . . .
C34 C 1.5640(4) -0.1591(4) -0.15623(12) 0.0169(7) Uani 1 1 d . . . . .
H34A H 1.4824 -0.0875 -0.1710 0.020 Uiso 1 1 calc R U . . .
H34B H 1.6551 -0.1679 -0.1762 0.020 Uiso 1 1 calc R U . . .
C36 C 1.4187(4) -0.1366(3) -0.06248(12) 0.0139(6) Uani 1 1 d . . . . .
C39 C 0.6754(4) -0.3523(3) 0.03375(12) 0.0141(6) Uani 1 1 d . . . . .
C41 C 0.4718(4) -0.3275(3) 0.10326(12) 0.0137(6) Uani 1 1 d . . . . .
C42 C 0.5405(4) -0.2602(3) 0.11947(12) 0.0148(6) Uani 1 1 d . . . . .
C44 C 0.3919(4) -0.2427(4) 0.21490(13) 0.0231(8) Uani 1 1 d . . . . .
H44A H 0.4242 -0.2592 0.2481 0.028 Uiso 1 1 calc R U . . .
H44B H 0.2907 -0.1736 0.2181 0.028 Uiso 1 1 calc R U . . .
C45 C 0.3925(4) -0.3690(4) 0.19726(14) 0.0236(8) Uani 1 1 d . . . . .
H45A H 0.3302 -0.3961 0.2215 0.028 Uiso 1 1 calc R U . . .
H45B H 0.4925 -0.4400 0.1956 0.028 Uiso 1 1 calc R U . . .
C47 C 0.7674(4) -0.3814(3) -0.00924(12) 0.0138(6) Uani 1 1 d . . . . .
C49 C 0.9626(4) -0.3935(3) -0.08054(12) 0.0155(6) Uani 1 1 d . . . . .
C54 C 0.8984(4) -0.4656(3) -0.09639(12) 0.0148(6) Uani 1 1 d . . . . .
C59 C 0.9511(5) 0.1767(4) 0.35084(17) 0.0324(9) Uani 1 1 d . . . . .
H59A H 0.9778 0.1981 0.3165 0.039 Uiso 1 1 calc R U . . .
H59B H 1.0181 0.1848 0.3718 0.039 Uiso 1 1 calc R U . . .
C60 C 0.7965(5) 0.2710(4) 0.36819(17) 0.0325(9) Uani 1 1 d . . . . .
H60A H 0.7821 0.3628 0.3606 0.039 Uiso 1 1 calc R U . . .
H60B H 0.7288 0.2529 0.3507 0.039 Uiso 1 1 calc R U . . .
C62 C 0.6171(6) 0.3410(6) 0.4361(2) 0.0553(16) Uani 1 1 d . . . . .
H62A H 0.5524 0.3167 0.4195 0.066 Uiso 1 1 calc R U . . .
H62B H 0.5968 0.4337 0.4275 0.066 Uiso 1 1 calc R U . . .
C63 C 0.5891(6) 0.3268(8) 0.4912(2) 0.075(3) Uani 1 1 d . . . . .
H63A H 0.6530 0.3521 0.5078 0.090 Uiso 1 1 calc R U . . .
H63B H 0.4871 0.3858 0.5029 0.090 Uiso 1 1 calc R U . . .
C65 C 0.5950(8) 0.1448(10) 0.5554(3) 0.0950(16) Uani 1 1 d . . . . .
H65A H 0.4918 0.1647 0.5655 0.114 Uiso 1 1 calc R U . . .
H65B H 0.6286 0.1848 0.5792 0.114 Uiso 1 1 calc R U . . .
C66 C 0.6973(8) -0.0177(10) 0.5512(3) 0.0950(16) Uani 1 1 d . . . . .
H66A H 0.7946 -0.0332 0.5345 0.114 Uiso 1 1 calc R U . . .
H66B H 0.7096 -0.0552 0.5848 0.114 Uiso 1 1 calc R U . . .
C68 C 0.6993(7) -0.1948(10) 0.5432(2) 0.089(3) Uani 1 1 d . . . . .
H68A H 0.6493 -0.2360 0.5267 0.107 Uiso 1 1 calc R U . . .
H68B H 0.6684 -0.1959 0.5789 0.107 Uiso 1 1 calc R U . . .
C69 C 0.8517(6) -0.2801(5) 0.53562(16) 0.0399(11) Uani 1 1 d . . . . .
H69A H 0.8689 -0.3715 0.5454 0.048 Uiso 1 1 calc R U . . .
H69B H 0.9048 -0.2509 0.5560 0.048 Uiso 1 1 calc R U . . .
C71 C 1.0575(6) -0.3331(5) 0.47723(19) 0.0431(12) Uani 1 1 d . . . . .
H71A H 1.0971 -0.4245 0.4903 0.052 Uiso 1 1 calc R U . . .
H71B H 1.0934 -0.2815 0.4950 0.052 Uiso 1 1 calc R U . . .
C72 C 1.1065(6) -0.3334(5) 0.42295(19) 0.0439(12) Uani 1 1 d . . . . .
H72A H 1.2120 -0.3895 0.4165 0.053 Uiso 1 1 calc R U . . .
H72B H 1.0555 -0.3698 0.4046 0.053 Uiso 1 1 calc R U . . .
C74 C 1.1112(5) -0.1901(5) 0.35465(16) 0.0358(10) Uani 1 1 d . . . . .
H74A H 1.0412 -0.2027 0.3365 0.043 Uiso 1 1 calc R U . . .
H74B H 1.2095 -0.2593 0.3443 0.043 Uiso 1 1 calc R U . . .
C75 C 1.1067(5) -0.0545(5) 0.34329(17) 0.0373(10) Uani 1 1 d . . . . .
H75A H 1.1712 -0.0395 0.3635 0.045 Uiso 1 1 calc R U . . .
H75B H 1.1417 -0.0492 0.3082 0.045 Uiso 1 1 calc R U . . .
C511 C 1.1404(8) -0.4371(8) -0.1672(3) 0.0199(8) Uani 0.5 1 d D . P A 1
H51A H 1.1890 -0.3952 -0.1910 0.024 Uiso 0.5 1 calc R U P A 1
H51B H 1.2106 -0.5300 -0.1630 0.024 Uiso 0.5 1 calc R U P A 1
C521 C 1.0158(7) -0.4363(8) -0.1887(2) 0.0199(8) Uani 0.5 1 d D . P A 1
H52A H 1.0481 -0.4683 -0.2230 0.024 Uiso 0.5 1 calc R U P A 1
H52B H 0.9403 -0.3444 -0.1898 0.024 Uiso 0.5 1 calc R U P A 1
C512 C 1.0815(9) -0.3923(7) -0.1761(3) 0.0199(8) Uani 0.5 1 d D . P A 2
H51C H 0.9859 -0.3276 -0.1851 0.024 Uiso 0.5 1 calc R U P A 2
H51D H 1.1576 -0.3813 -0.1994 0.024 Uiso 0.5 1 calc R U P A 2
C522 C 1.0943(8) -0.5312(7) -0.1803(3) 0.0199(8) Uani 0.5 1 d D . P A 2
H52C H 1.1773 -0.5940 -0.1636 0.024 Uiso 0.5 1 calc R U P A 2
H52D H 1.1134 -0.5560 -0.2154 0.024 Uiso 0.5 1 calc R U P A 2

loop_
_atom_site_aniso_label
_atom_site_aniso_U_11
_atom_site_aniso_U_22
_atom_site_aniso_U_33
_atom_site_aniso_U_23
_atom_site_aniso_U_13
_atom_site_aniso_U_12
Rh1 0.01510(13) 0.01387(13) 0.01373(13) 0.00108(9) -0.00146(9) -0.00700(10)
S20 0.0172(4) 0.0208(4) 0.0148(4) -0.0020(3) 0.0005(3) -0.0122(3)
S22 0.0297(5) 0.0300(5) 0.0156(4) -0.0060(4) 0.0026(4) -0.0172(4)
S25 0.0174(4) 0.0195(4) 0.0233(4) -0.0019(3) 0.0055(3) -0.0107(3)
S27 0.0160(4) 0.0197(4) 0.0156(4) -0.0022(3) 0.0003(3) -0.0115(3)
S30 0.0165(4) 0.0217(4) 0.0146(4) -0.0026(3) 0.0013(3) -0.0132(3)
S32 0.0184(4) 0.0226(4) 0.0154(4) -0.0046(3) 0.0015(3) -0.0137(3)
S35 0.0190(4) 0.0238(4) 0.0155(4) -0.0020(3) 0.0013(3) -0.0157(4)
S37 0.0179(4) 0.0209(4) 0.0136(4) -0.0023(3) 0.0003(3) -0.0130(3)
S38 0.0191(4) 0.0237(4) 0.0131(4) -0.0030(3) 0.0011(3) -0.0158(3)
S40 0.0172(4) 0.0185(4) 0.0150(4) -0.0028(3) 0.0005(3) -0.0121(3)
S43 0.0277(5) 0.0233(4) 0.0145(4) -0.0047(3) 0.0044(3) -0.0191(4)
S46 0.0159(4) 0.0194(4) 0.0164(4) -0.0008(3) 0.0006(3) -0.0119(3)
S48 0.0174(4) 0.0221(4) 0.0148(4) -0.0030(3) 0.0006(3) -0.0137(3)
S50 0.0283(5) 0.0387(6) 0.0228(4) -0.0097(4) 0.0091(4) -0.0270(4)
S53 0.0187(4) 0.0313(5) 0.0184(4) -0.0104(4) 0.0044(3) -0.0153(4)
S55 0.0177(4) 0.0205(4) 0.0137(4) -0.0027(3) 0.0011(3) -0.0133(3)
O2 0.0204(12) 0.0175(12) 0.0166(12) 0.0006(9) -0.0049(10) -0.0082(10)
O4 0.0361(17) 0.0182(14) 0.0420(17) 0.0042(12) -0.0189(14) -0.0077(12)
O6 0.0271(13) 0.0203(13) 0.0160(12) -0.0003(10) -0.0054(10) -0.0131(11)
O7 0.0359(16) 0.0202(14) 0.0279(14) -0.0053(11) -0.0041(12) -0.0126(12)
O8 0.0181(12) 0.0180(12) 0.0212(12) -0.0043(10) 0.0040(10) -0.0084(10)
O10 0.0303(15) 0.0278(15) 0.0355(16) -0.0109(12) 0.0065(12) -0.0189(13)
O12 0.0182(12) 0.0203(13) 0.0178(12) -0.0007(10) -0.0003(10) -0.0085(10)
O13 0.0255(14) 0.0339(16) 0.0226(13) -0.0001(11) 0.0017(11) -0.0187(12)
O14 0.0175(12) 0.0201(13) 0.0203(12) 0.0057(10) -0.0018(10) -0.0070(10)
O16 0.0194(13) 0.0230(14) 0.0290(14) 0.0013(11) -0.0064(11) -0.0064(11)
O18 0.0200(13) 0.0240(13) 0.0196(12) 0.0043(10) -0.0018(10) -0.0125(11)
O19 0.0196(14) 0.0333(16) 0.0352(16) -0.0017(13) 0.0056(12) -0.0129(12)
O58 0.0286(15) 0.0266(15) 0.0304(15) -0.0005(12) -0.0062(12) -0.0106(12)
O61 0.0285(16) 0.0385(18) 0.0410(18) -0.0147(15) -0.0129(14) -0.0001(14)
O64 0.049(2) 0.118(4) 0.036(2) -0.038(2) 0.0147(18) -0.037(3)
O67 0.051(2) 0.146(4) 0.057(2) 0.002(2) -0.0186(17) -0.011(2)
O70 0.049(2) 0.0458(19) 0.0234(15) -0.0023(13) 0.0000(14) -0.0276(16)
O73 0.0288(15) 0.0254(15) 0.0292(15) -0.0058(12) -0.0003(12) -0.0064(12)
O76 0.0342(19) 0.060(3) 0.057(2) -0.023(2) -0.0069(17) -0.0062(18)
N56 0.0239(17) 0.043(2) 0.0185(16) 0.0038(15) -0.0009(13) -0.0046(16)
N57 0.0195(15) 0.0191(16) 0.0390(19) -0.0005(14) -0.0025(14) -0.0102(13)
C3 0.0182(17) 0.0194(17) 0.0211(17) 0.0011(14) -0.0011(14) -0.0088(14)
C5 0.0212(17) 0.0192(17) 0.0162(16) -0.0002(13) 0.0007(13) -0.0109(14)
C9 0.0174(16) 0.0193(17) 0.0198(17) 0.0014(13) -0.0011(13) -0.0087(14)
C11 0.0166(16) 0.0217(17) 0.0157(16) 0.0034(13) -0.0027(13) -0.0089(14)
C15 0.0190(17) 0.0161(16) 0.0213(17) -0.0005(13) -0.0051(14) -0.0088(14)
C17 0.0218(18) 0.0231(18) 0.0213(17) -0.0018(14) -0.0003(14) -0.0153(15)
C21 0.0175(16) 0.0179(16) 0.0134(15) -0.0015(12) 0.0014(13) -0.0091(14)
C23 0.0234(19) 0.029(2) 0.0167(17) -0.0028(15) 0.0036(14) -0.0072(16)
C24 0.027(2) 0.0243(19) 0.0207(18) 0.0047(15) 0.0035(15) -0.0083(16)
C26 0.0159(16) 0.0149(16) 0.0154(15) -0.0002(12) 0.0012(12) -0.0079(13)
C28 0.0152(15) 0.0174(16) 0.0143(15) 0.0006(12) -0.0023(12) -0.0088(13)
C29 0.0158(15) 0.0160(16) 0.0140(15) -0.0005(12) -0.0018(12) -0.0091(13)
C31 0.0173(16) 0.0169(16) 0.0118(15) 0.0012(12) -0.0007(12) -0.0095(13)
C33 0.0144(15) 0.0176(16) 0.0169(16) -0.0013(13) 0.0005(13) -0.0075(13)
C34 0.0189(16) 0.0212(17) 0.0135(15) -0.0019(13) 0.0018(13) -0.0121(14)
C36 0.0140(15) 0.0160(16) 0.0117(14) 0.0003(12) 0.0004(12) -0.0071(13)
C39 0.0154(15) 0.0154(15) 0.0138(15) 0.0002(12) -0.0012(12) -0.0090(13)
C41 0.0150(15) 0.0146(15) 0.0135(15) -0.0001(12) 0.0006(12) -0.0088(13)
C42 0.0171(16) 0.0163(16) 0.0125(15) -0.0007(12) 0.0023(12) -0.0095(13)
C44 0.029(2) 0.032(2) 0.0150(16) -0.0030(15) 0.0036(14) -0.0212(17)
C45 0.028(2) 0.029(2) 0.0195(17) 0.0058(15) -0.0036(15) -0.0182(17)
C47 0.0149(15) 0.0146(15) 0.0133(15) 0.0004(12) -0.0010(12) -0.0078(13)
C49 0.0155(16) 0.0181(16) 0.0147(15) -0.0018(13) 0.0015(12) -0.0097(13)
C54 0.0138(15) 0.0174(16) 0.0136(15) -0.0021(12) 0.0014(12) -0.0077(13)
C59 0.037(2) 0.034(2) 0.033(2) 0.0021(18) -0.0118(19) -0.020(2)
C60 0.035(2) 0.025(2) 0.040(2) 0.0023(18) -0.0183(19) -0.0127(18)
C62 0.030(3) 0.056(3) 0.061(4) -0.025(3) -0.018(2) 0.005(2)
C63 0.031(3) 0.097(6) 0.067(4) -0.057(4) -0.014(3) 0.010(3)
C65 0.051(2) 0.146(4) 0.057(2) 0.002(2) -0.0186(17) -0.011(2)
C66 0.051(2) 0.146(4) 0.057(2) 0.002(2) -0.0186(17) -0.011(2)
C68 0.042(3) 0.155(8) 0.037(3) 0.049(4) -0.008(3) -0.016(4)
C69 0.053(3) 0.049(3) 0.022(2) 0.0014(19) -0.003(2) -0.026(2)
C71 0.049(3) 0.027(2) 0.040(3) 0.0010(19) 0.004(2) -0.007(2)
C72 0.053(3) 0.027(2) 0.039(3) -0.009(2) 0.010(2) -0.010(2)
C74 0.032(2) 0.034(2) 0.027(2) -0.0084(18) 0.0009(18) -0.0015(19)
C75 0.030(2) 0.043(3) 0.030(2) 0.0013(19) 0.0046(18) -0.009(2)
C511 0.019(2) 0.026(2) 0.0164(17) -0.0031(15) 0.0022(15) -0.0127(16)
C521 0.019(2) 0.026(2) 0.0164(17) -0.0031(15) 0.0022(15) -0.0127(16)
C512 0.019(2) 0.026(2) 0.0164(17) -0.0031(15) 0.0022(15) -0.0127(16)
C522 0.019(2) 0.026(2) 0.0164(17) -0.0031(15) 0.0022(15) -0.0127(16)

loop_
_atom_type_symbol
_atom_type_description
_atom_type_scat_dispersion_real
_atom_type_scat_dispersion_imag
_atom_type_scat_source
C C 0.0033 0.0016
;
International Tables for Crystallography
(Vol. C, Tables 4.2.6.8 and 6.1.1.4)
;
H H 0.0000 0.0000
;
International Tables for Crystallography
(Vol. C, Table 6.1.1.4)
;
N N 0.0061 0.0033
;
International Tables for Crystallography
(Vol. C, Tables 4.2.6.8 and 6.1.1.4)
;
O O 0.0106 0.0060
;
International Tables for Crystallography
(Vol. C, Tables 4.2.6.8 and 6.1.1.4)
;
S S 0.1246 0.1234
;
International Tables for Crystallography
(Vol. C, Tables 4.2.6.8 and 6.1.1.4)
;
Rh Rh -1.1178 0.9187
;
International Tables for Crystallography
(Vol. C, Tables 4.2.6.8 and 6.1.1.4)
;

loop_
_geom_angle_atom_site_label_1
_geom_angle_atom_site_label_2
_geom_angle_atom_site_label_3
_geom_angle
O18 Rh1 O8 91.67(10)
O18 Rh1 O12 173.91(11)
O8 Rh1 O12 83.48(10)
O18 Rh1 O14 83.60(10)
O8 Rh1 O14 85.82(11)
O12 Rh1 O14 92.34(10)
O18 Rh1 O2 94.83(10)
O8 Rh1 O2 95.14(10)
O12 Rh1 O2 89.30(10)
O14 Rh1 O2 178.19(10)
O18 Rh1 O6 88.39(11)
O8 Rh1 O6 177.73(10)
O12 Rh1 O6 96.59(10)
O14 Rh1 O6 96.45(10)
O2 Rh1 O6 82.59(10)
C21 S20 C28 95.33(16)
C21 S22 C23 102.55(18)
C26 S25 C24 98.92(18)
C28 S27 C26 95.02(16)
C29 S30 C31 95.58(16)
C31 S32 C33 100.98(16)
C36 S35 C34 101.27(16)
C29 S37 C36 94.76(16)
C42 S38 C39 95.41(16)
C39 S40 C41 94.41(16)
C42 S43 C44 103.73(16)
C41 S46 C45 96.96(17)
C47 S48 C49 94.74(16)
C511 S50 C49 104.5(3)
C49 S50 C512 98.5(2)
C54 S53 C522 102.2(2)
C54 S53 C521 95.9(2)
C47 S55 C54 95.50(16)
C3 O2 Rh1 112.8(2)
C5 O6 Rh1 112.8(2)
C9 O8 Rh1 113.0(2)
C11 O12 Rh1 111.6(2)
C15 O14 Rh1 111.1(2)
C17 O18 Rh1 111.2(2)
C75 O58 C59 113.6(4)
C60 O61 C62 109.9(4)
C63 O64 C65 123.6(5)
C66 O67 C68 109.8(7)
C71 O70 C69 110.4(4)
C74 O73 C72 112.9(3)
H76A O76 H76B 87.9
H56A N56 H56B 96.1
H56A N56 H56C 113.4
H56B N56 H56C 104.0
H56A N56 H56D 108.6
H56B N56 H56D 125.2
H56C N56 H56D 109.1
H57A N57 H57B 110.6
H57A N57 H57C 112.4
H57B N57 H57C 107.5
H57A N57 H57D 112.9
H57B N57 H57D 106.0
H57C N57 H57D 107.1
O4 C3 O2 124.6(3)
O4 C3 C5 119.2(3)
O2 C3 C5 116.2(3)
O7 C5 O6 126.2(3)
O7 C5 C3 118.5(3)
O6 C5 C3 115.3(3)
O10 C9 O8 124.9(3)
O10 C9 C11 120.2(3)
O8 C9 C11 114.9(3)
O13 C11 O12 125.6(3)
O13 C11 C9 117.8(3)
O12 C11 C9 116.6(3)
O16 C15 O14 123.9(3)
O16 C15 C17 120.8(3)
O14 C15 C17 115.3(3)
O19 C17 O18 125.2(4)
O19 C17 C15 118.1(3)
O18 C17 C15 116.6(3)
C26 C21 S20 117.0(3)
C26 C21 S22 129.3(3)
S20 C21 S22 113.65(19)
C24 C23 S22 113.6(3)
C24 C23 H23A 108.8
S22 C23 H23A 108.8
C24 C23 H23B 108.8
S22 C23 H23B 108.8
H23A C23 H23B 107.7
C23 C24 S25 112.8(3)
C23 C24 H24A 109.0
S25 C24 H24A 109.0
C23 C24 H24B 109.0
S25 C24 H24B 109.0
H24A C24 H24B 107.8
C21 C26 S25 127.2(3)
C21 C26 S27 117.4(3)
S25 C26 S27 115.29(19)
C29 C28 S27 122.2(3)
C29 C28 S20 122.6(3)
S27 C28 S20 115.25(19)
C28 C29 S37 122.3(3)
C28 C29 S30 122.0(3)
S37 C29 S30 115.68(19)
C36 C31 S30 116.2(3)
C36 C31 S32 128.2(3)
S30 C31 S32 115.62(19)
C34 C33 S32 113.8(2)
C34 C33 H33A 108.8
S32 C33 H33A 108.8
C34 C33 H33B 108.8
S32 C33 H33B 108.8
H33A C33 H33B 107.7
C33 C34 S35 113.6(2)
C33 C34 H34A 108.8
S35 C34 H34A 108.8
C33 C34 H34B 108.8
S35 C34 H34B 108.8
H34A C34 H34B 107.7
C31 C36 S35 129.1(3)
C31 C36 S37 117.8(3)
S35 C36 S37 113.12(19)
C47 C39 S40 122.3(3)
C47 C39 S38 121.9(3)
S40 C39 S38 115.75(19)
C42 C41 S46 124.7(3)
C42 C41 S40 118.0(3)
S46 C41 S40 116.98(19)
C41 C42 S38 116.1(3)
C41 C42 S43 129.2(3)
S38 C42 S43 114.72(19)
C45 C44 S43 115.7(3)
C45 C44 H44A 108.3
S43 C44 H44A 108.3
C45 C44 H44B 108.3
S43 C44 H44B 108.3
H44A C44 H44B 107.4
C44 C45 S46 113.0(3)
C44 C45 H45A 109.0
S46 C45 H45A 109.0
C44 C45 H45B 109.0
S46 C45 H45B 109.0
H45A C45 H45B 107.8
C39 C47 S48 121.8(3)
C39 C47 S55 122.4(3)
S48 C47 S55 115.76(19)
C54 C49 S50 128.1(3)
C54 C49 S48 118.0(3)
S50 C49 S48 113.93(19)
C49 C54 S53 128.8(3)
C49 C54 S55 115.9(3)
S53 C54 S55 115.34(19)
O58 C59 C60 108.8(4)
O58 C59 H59A 109.9
C60 C59 H59A 109.9
O58 C59 H59B 109.9
C60 C59 H59B 109.9
H59A C59 H59B 108.3
O61 C60 C59 109.9(3)
O61 C60 H60A 109.7
C59 C60 H60A 109.7
O61 C60 H60B 109.7
C59 C60 H60B 109.7
H60A C60 H60B 108.2
O61 C62 C63 109.0(4)
O61 C62 H62A 109.9
C63 C62 H62A 109.9
O61 C62 H62B 109.9
C63 C62 H62B 109.9
H62A C62 H62B 108.3
O64 C63 C62 109.0(5)
O64 C63 H63A 109.9
C62 C63 H63A 109.9
O64 C63 H63B 109.9
C62 C63 H63B 109.9
H63A C63 H63B 108.3
O64 C65 C66 103.3(6)
O64 C65 H65A 111.1
C66 C65 H65A 111.1
O64 C65 H65B 111.1
C66 C65 H65B 111.1
H65A C65 H65B 109.1
O67 C66 C65 114.3(7)
O67 C66 C68 36.7(5)
C65 C66 C68 145.7(6)
O67 C66 H66A 108.7
C65 C66 H66A 108.7
C68 C66 H66A 100.7
O67 C66 H66B 108.7
C65 C66 H66B 108.7
C68 C66 H66B 77.8
H66A C66 H66B 107.6
O67 C68 C69 121.3(7)
O67 C68 C66 33.5(4)
C69 C68 C66 102.4(6)
O67 C68 H68A 107.0
C69 C68 H68A 107.0
C66 C68 H68A 140.3
O67 C68 H68B 107.0
C69 C68 H68B 107.0
C66 C68 H68B 89.1
H68A C68 H68B 106.7
C68 C69 O70 108.8(4)
C68 C69 H69A 109.9
O70 C69 H69A 109.9
C68 C69 H69B 109.9
O70 C69 H69B 109.9
H69A C69 H69B 108.3
O70 C71 C72 108.6(4)
O70 C71 H71A 110.0
C72 C71 H71A 110.0
O70 C71 H71B 110.0
C72 C71 H71B 110.0
H71A C71 H71B 108.4
O73 C72 C71 109.2(4)
O73 C72 H72A 109.8
C71 C72 H72A 109.8
O73 C72 H72B 109.8
C71 C72 H72B 109.8
H72A C72 H72B 108.3
O73 C74 C75 108.6(4)
O73 C74 H74A 110.0
C75 C74 H74A 110.0
O73 C74 H74B 110.0
C75 C74 H74B 110.0
H74A C74 H74B 108.4
O58 C75 C74 109.7(4)
O58 C75 H75A 109.7
C74 C75 H75A 109.7
O58 C75 H75B 109.7
C74 C75 H75B 109.7
H75A C75 H75B 108.2
C521 C511 S50 116.2(5)
C521 C511 H51A 108.2
S50 C511 H51A 108.2
C521 C511 H51B 108.2
S50 C511 H51B 108.2
H51A C511 H51B 107.4
C511 C521 S53 113.7(5)
C511 C521 H52A 108.8
S53 C521 H52A 108.8
C511 C521 H52B 108.8
S53 C521 H52B 108.8
H52A C521 H52B 107.7
C522 C512 S50 110.9(5)
C522 C512 H51C 109.5
S50 C512 H51C 109.5
C522 C512 H51D 109.5
S50 C512 H51D 109.5
H51C C512 H51D 108.0
C512 C522 S53 111.2(5)
C512 C522 H52C 109.4
S53 C522 H52C 109.4
C512 C522 H52D 109.4
S53 C522 H52D 109.4
H52C C522 H52D 108.0

loop_
_geom_bond_atom_site_label_1
_geom_bond_atom_site_label_2
_geom_bond_distance
Rh1 O18 2.011(3)
Rh1 O8 2.020(3)
Rh1 O12 2.028(3)
Rh1 O14 2.039(2)
Rh1 O2 2.047(2)
Rh1 O6 2.049(3)
S20 C21 1.750(3)
S20 C28 1.759(3)
S22 C21 1.770(4)
S22 C23 1.810(4)
S25 C26 1.748(3)
S25 C24 1.825(4)
S27 C28 1.749(3)
S27 C26 1.760(3)
S30 C29 1.755(3)
S30 C31 1.756(3)
S32 C31 1.763(3)
S32 C33 1.808(3)
S35 C36 1.750(3)
S35 C34 1.828(3)
S37 C29 1.744(3)
S37 C36 1.764(3)
S38 C42 1.753(3)
S38 C39 1.754(3)
S40 C39 1.745(3)
S40 C41 1.760(3)
S43 C42 1.756(3)
S43 C44 1.835(4)
S46 C41 1.745(3)
S46 C45 1.827(4)
S48 C47 1.744(3)
S48 C49 1.759(3)
S50 C511 1.713(7)
S50 C49 1.742(3)
S50 C512 1.881(8)
S53 C54 1.755(3)
S53 C522 1.790(7)
S53 C521 1.910(7)
S55 C47 1.753(3)
S55 C54 1.760(3)
O2 C3 1.291(4)
O4 C3 1.248(5)
O6 C5 1.302(4)
O7 C5 1.238(5)
O8 C9 1.295(4)
O10 C9 1.230(5)
O12 C11 1.303(4)
O13 C11 1.225(4)
O14 C15 1.288(4)
O16 C15 1.248(4)
O18 C17 1.291(5)
O19 C17 1.227(5)
O58 C75 1.416(5)
O58 C59 1.449(5)
O61 C60 1.431(6)
O61 C62 1.439(6)
O64 C63 1.404(10)
O64 C65 1.546(9)
O67 C66 1.179(11)
O67 C68 1.276(10)
O70 C71 1.425(6)
O70 C69 1.442(5)
O73 C74 1.438(5)
O73 C72 1.446(6)
O76 H76A 0.9294
O76 H76B 0.9971
N56 H56A 0.9328
N56 H56B 0.9112
N56 H56C 0.7953
N56 H56D 0.9754
N57 H57A 0.8969
N57 H57B 0.9222
N57 H57C 0.8539
N57 H57D 0.8954
C3 C5 1.574(5)
C9 C11 1.566(5)
C15 C17 1.571(5)
C21 C26 1.358(5)
C23 C24 1.530(6)
C23 H23A 0.9900
C23 H23B 0.9900
C24 H24A 0.9900
C24 H24B 0.9900
C28 C29 1.375(5)
C31 C36 1.364(5)
C33 C34 1.535(5)
C33 H33A 0.9900
C33 H33B 0.9900
C34 H34A 0.9900
C34 H34B 0.9900
C39 C47 1.371(5)
C41 C42 1.365(5)
C44 C45 1.527(5)
C44 H44A 0.9900
C44 H44B 0.9900
C45 H45A 0.9900
C45 H45B 0.9900
C49 C54 1.367(5)
C59 C60 1.512(6)
C59 H59A 0.9900
C59 H59B 0.9900
C60 H60A 0.9900
C60 H60B 0.9900
C62 C63 1.512(9)
C62 H62A 0.9900
C62 H62B 0.9900
C63 H63A 0.9900
C63 H63B 0.9900
C65 C66 1.671(13)
C65 H65A 0.9900
C65 H65B 0.9900
C66 C68 2.010(15)
C66 H66A 0.9900
C66 H66B 0.9900
C68 C69 1.436(8)
C68 H68A 0.9900
C68 H68B 0.9900
C69 H69A 0.9900
C69 H69B 0.9900
C71 C72 1.508(7)
C71 H71A 0.9900
C71 H71B 0.9900
C72 H72A 0.9900
C72 H72B 0.9900
C74 C75 1.520(7)
C74 H74A 0.9900
C74 H74B 0.9900
C75 H75A 0.9900
C75 H75B 0.9900
C511 C521 1.479(7)
C511 H51A 0.9900
C511 H51B 0.9900
C521 H52A 0.9900
C521 H52B 0.9900
C512 C522 1.522(7)
C512 H51C 0.9900
C512 H51D 0.9900
C522 H52C 0.9900
C522 H52D 0.9900

loop_
_geom_hbond_atom_site_label_D
_geom_hbond_atom_site_label_H
_geom_hbond_atom_site_label_A
_geom_hbond_site_symmetry_A
_geom_hbond_distance_DA
_geom_hbond_distance_DH
_geom_hbond_distance_HA
_geom_hbond_angle_DHA
_geom_hbond_publ_flag
O76 H76A O19 1_645 2.766(4) 0.929 1.940 146.9 no
O76 H76B O70 . 2.923(7) 0.997 1.952 164.1 no
N56 H56A O58 . 2.890(5) 0.933 2.575 100.2 no
N56 H56A O61 . 2.945(6) 0.933 2.018 172.1 no
N56 H56A O64 . 2.873(6) 0.933 2.492 104.6 no
N56 H56B O4 . 2.878(6) 0.911 1.976 170.3 no
N56 H56C O58 . 2.890(5) 0.795 2.605 103.1 no
N56 H56C O73 . 2.895(4) 0.795 2.101 176.6 no
N56 H56D O64 . 2.873(6) 0.975 2.405 108.8 no
N56 H56D O67 . 3.018(7) 0.975 2.068 164.4 no
N57 H57A O10 1_545 2.839(6) 0.897 2.171 130.7 no
N57 H57A O13 1_545 3.057(5) 0.897 2.238 151.6 no
N57 H57C O16 1_645 2.903(4) 0.854 2.050 176.4 no
N57 H57D O4 . 2.951(5) 0.895 2.332 126.2 no
N57 H57D O7 . 3.034(4) 0.895 2.188 157.4 no

loop_
_geom_torsion_atom_site_label_1
_geom_torsion_atom_site_label_2
_geom_torsion_atom_site_label_3
_geom_torsion_atom_site_label_4
_geom_torsion
Rh1 O2 C3 O4 177.5(3)
Rh1 O2 C3 C5 -2.8(4)
Rh1 O6 C5 O7 176.3(3)
Rh1 O6 C5 C3 -4.6(4)
O4 C3 C5 O7 4.1(5)
O2 C3 C5 O7 -175.7(3)
O4 C3 C5 O6 -175.1(3)
O2 C3 C5 O6 5.2(5)
Rh1 O8 C9 O10 174.9(3)
Rh1 O8 C9 C11 -5.7(4)
Rh1 O12 C11 O13 -178.2(3)
Rh1 O12 C11 C9 1.7(4)
O10 C9 C11 O13 2.1(5)
O8 C9 C11 O13 -177.3(3)
O10 C9 C11 O12 -177.8(3)
O8 C9 C11 O12 2.8(5)
Rh1 O14 C15 O16 169.9(3)
Rh1 O14 C15 C17 -11.6(4)
Rh1 O18 C17 O19 -172.4(3)
Rh1 O18 C17 C15 9.2(4)
O16 C15 C17 O19 1.8(5)
O14 C15 C17 O19 -176.7(3)
O16 C15 C17 O18 -179.6(3)
O14 C15 C17 O18 1.8(5)
C28 S20 C21 C26 -1.7(3)
C28 S20 C21 S22 176.5(2)
C23 S22 C21 C26 -3.6(4)
C23 S22 C21 S20 178.6(2)
C21 S22 C23 C24 38.0(3)
S22 C23 C24 S25 -70.8(3)
C26 S25 C24 C23 58.6(3)
S20 C21 C26 S25 178.8(2)
S22 C21 C26 S25 1.0(5)
S20 C21 C26 S27 1.9(4)
S22 C21 C26 S27 -175.8(2)
C24 S25 C26 C21 -24.5(4)
C24 S25 C26 S27 152.5(2)
C28 S27 C26 C21 -1.1(3)
C28 S27 C26 S25 -178.4(2)
C26 S27 C28 C29 179.1(3)
C26 S27 C28 S20 -0.1(2)
C21 S20 C28 C29 -178.3(3)
C21 S20 C28 S27 0.9(2)
S27 C28 C29 S37 -179.06(19)
S20 C28 C29 S37 0.1(4)
S27 C28 C29 S30 1.0(4)
S20 C28 C29 S30 -179.88(19)
C36 S37 C29 C28 179.2(3)
C36 S37 C29 S30 -0.8(2)
C31 S30 C29 C28 -179.7(3)
C31 S30 C29 S37 0.3(2)
C29 S30 C31 C36 0.5(3)
C29 S30 C31 S32 -177.9(2)
C33 S32 C31 C36 16.7(4)
C33 S32 C31 S30 -165.01(19)
C31 S32 C33 C34 -49.7(3)
S32 C33 C34 S35 70.5(3)
C36 S35 C34 C33 -46.6(3)
S30 C31 C36 S35 178.8(2)
S32 C31 C36 S35 -2.9(5)
S30 C31 C36 S37 -1.2(4)
S32 C31 C36 S37 177.0(2)
C34 S35 C36 C31 13.9(4)
C34 S35 C36 S37 -166.07(19)
C29 S37 C36 C31 1.2(3)
C29 S37 C36 S35 -178.83(19)
C41 S40 C39 C47 -177.3(3)
C41 S40 C39 S38 5.7(2)
C42 S38 C39 C47 178.2(3)
C42 S38 C39 S40 -4.8(2)
C45 S46 C41 C42 -36.5(3)
C45 S46 C41 S40 137.2(2)
C39 S40 C41 C42 -4.8(3)
C39 S40 C41 S46 -178.9(2)
S46 C41 C42 S38 175.97(19)
S40 C41 C42 S38 2.4(4)
S46 C41 C42 S43 -1.1(5)
S40 C41 C42 S43 -174.7(2)
C39 S38 C42 C41 1.4(3)
C39 S38 C42 S43 179.0(2)
C44 S43 C42 C41 15.9(4)
C44 S43 C42 S38 -161.3(2)
C42 S43 C44 C45 16.6(3)
S43 C44 C45 S46 -60.3(4)
C41 S46 C45 C44 66.7(3)
S40 C39 C47 S48 -179.51(18)
S38 C39 C47 S48 -2.7(4)
S40 C39 C47 S55 -0.7(4)
S38 C39 C47 S55 176.20(18)
C49 S48 C47 C39 -178.0(3)
C49 S48 C47 S55 3.0(2)
C54 S55 C47 C39 177.5(3)
C54 S55 C47 S48 -3.5(2)
C511 S50 C49 C54 -0.2(5)
C512 S50 C49 C54 20.0(4)
C511 S50 C49 S48 -179.7(3)
C512 S50 C49 S48 -159.5(3)
C47 S48 C49 C54 -1.1(3)
C47 S48 C49 S50 178.4(2)
S50 C49 C54 S53 -1.7(5)
S48 C49 C54 S53 177.7(2)
S50 C49 C54 S55 179.4(2)
S48 C49 C54 S55 -1.1(4)
C522 S53 C54 C49 11.1(4)
C521 S53 C54 C49 -21.7(4)
C522 S53 C54 S55 -170.1(3)
C521 S53 C54 S55 157.1(3)
C47 S55 C54 C49 2.8(3)
C47 S55 C54 S53 -176.2(2)
C75 O58 C59 C60 -173.6(4)
C62 O61 C60 C59 -177.1(4)
O58 C59 C60 O61 70.0(4)
C60 O61 C62 C63 -178.2(5)
C65 O64 C63 C62 -178.1(5)
O61 C62 C63 O64 -60.3(7)
C63 O64 C65 C66 -159.8(6)
C68 O67 C66 C65 -155.7(6)
O64 C65 C66 O67 -72.4(9)
O64 C65 C66 C68 -98.2(11)
C66 O67 C68 C69 -62.5(10)
O67 C68 C69 O70 -54.0(9)
C66 C68 C69 O70 -84.0(5)
C71 O70 C69 C68 166.2(6)
C69 O70 C71 C72 176.9(4)
C74 O73 C72 C71 -177.1(4)
O70 C71 C72 O73 71.7(6)
C72 O73 C74 C75 -167.1(4)
C59 O58 C75 C74 171.5(4)
O73 C74 C75 O58 -65.4(5)
C49 S50 C511 C521 36.6(7)
C512 S50 C511 C521 -38.8(8)
S50 C511 C521 S53 -69.3(7)
C511 S50 C512 C522 52.2(9)
C49 S50 C512 C522 -56.4(5)
S50 C512 C522 S53 76.1(6)
C54 S53 C522 C512 -48.0(6)
C521 S53 C522 C512 34.0(5)
